data_1543657
loop_
_publ_author_name
'Yusop, Sharifah Nurfazilah Wan'
'Sultan, Sadia'
'Yamin, Bohari M.'
'Shah, Syed Adnan Ali'
'Naz, Humera'

_publ_section_title
;
 11\b-Hydroxymedroxyprogesterone
;
_journal_coeditor_code ZL4009
_journal_issue 7
_journal_name_full IUCrData
_journal_page_first x161075
_journal_paper_doi 10.1107/S2414314616010750
_journal_volume 1
_journal_year 2016
_chemical_formula_iupac 'C22 H32 O4'
_chemical_formula_moiety 'C22 H32 O4'
_chemical_formula_sum 'C22 H32 O4'
_chemical_formula_weight 360.47
_chemical_melting_point_gt 491
_chemical_melting_point_lt 493
_chemical_name_systematic
;
11\b-Hydroxymedroxyprogesterone
;
_space_group_crystal_system monoclinic
_space_group_IT_number 4
_space_group_name_Hall 'P 2yb'
_space_group_name_H-M_alt 'P 1 21 1'
_symmetry_space_group_name_Hall 'P 2yb'
_symmetry_space_group_name_H-M 'P 1 21 1'
_atom_sites_solution_hydrogens mixed
_atom_sites_solution_primary direct
_atom_sites_solution_secondary difmap
_audit_creation_method SHELXL-2013
_cell_angle_alpha 90
_cell_angle_beta 105.726(5)
_cell_angle_gamma 90
_cell_formula_units_Z 2
_cell_length_a 6.8692(12)
_cell_length_b 12.221(2)
_cell_length_c 11.7933(19)
_cell_measurement_reflns_used 9916
_cell_measurement_temperature 302(2)
_cell_measurement_theta_max 25.5
_cell_measurement_theta_min 3.1
_cell_volume 953.0(3)
_computing_cell_refinement
;
SAINT (Bruker, 2009)
;
_computing_data_collection
;
APEX2 (Bruker, 2009)
;
_computing_data_reduction
;
SAINT (Bruker, 2009)
;
_computing_molecular_graphics
;
SHELXTL (Sheldrick, 2008)
;
_computing_publication_material
;
SHELXTL (Sheldrick, 2008) and PLATON (Spek, 2009)
;
_computing_structure_refinement
;
SHELXL2013 (Sheldrick, 2015)
;
_computing_structure_solution
;
SHELXS97 (Sheldrick, 2008)
;
_diffrn_ambient_temperature 302(2)
_diffrn_detector_area_resol_mean 83.66
_diffrn_measured_fraction_theta_full 0.998
_diffrn_measured_fraction_theta_max 0.998
_diffrn_measurement_device_type
;
Bruker APEXII CCD
;
_diffrn_measurement_method '\f and \w scans'
_diffrn_radiation_type MoK\a
_diffrn_radiation_wavelength 0.71073
_diffrn_reflns_av_R_equivalents 0.0735
_diffrn_reflns_limit_h_max 7
_diffrn_reflns_limit_h_min -8
_diffrn_reflns_limit_k_max 14
_diffrn_reflns_limit_k_min -14
_diffrn_reflns_limit_l_max 14
_diffrn_reflns_limit_l_min -14
_diffrn_reflns_number 16639
_diffrn_reflns_theta_full 25.242
_diffrn_reflns_theta_max 25.5
_diffrn_reflns_theta_min 3.1
_diffrn_standards_decay_% 0
_diffrn_standards_interval_count 0
_diffrn_standards_interval_time 0
_diffrn_standards_number 0
_exptl_absorpt_coefficient_mu 0.085
_exptl_absorpt_correction_T_max 0.9808
_exptl_absorpt_correction_T_min 0.9589
_exptl_absorpt_correction_type multi-scan
_exptl_absorpt_process_details
;
(SADABS; Bruker, 2009)
;
_exptl_crystal_colour colourless
_exptl_crystal_density_diffrn 1.256
_exptl_crystal_density_method 'not measured'
_exptl_crystal_description block
_exptl_crystal_F_000 392
_exptl_crystal_size_max 0.50
_exptl_crystal_size_mid 0.50
_exptl_crystal_size_min 0.23
_refine_diff_density_max 0.202
_refine_diff_density_min -0.207
_refine_ls_abs_structure_details
;
Flack (1983), <b>???? Friedel pairs</b>
;
_refine_ls_abs_structure_Flack -1.3(6)
_refine_ls_extinction_coef 0.023(5)
_refine_ls_extinction_expression Fc^*^=kFc[1+0.001xFc^2^\l^3^/sin(2\q)]^-1/4^
_refine_ls_extinction_method
;
SHELXL2013 (Sheldrick, 2015)
;
_refine_ls_goodness_of_fit_ref 1.087
_refine_ls_hydrogen_treatment mixed
_refine_ls_matrix_type full
_refine_ls_number_parameters 248
_refine_ls_number_reflns 3527
_refine_ls_number_restraints 3
_refine_ls_restrained_S_all 1.087
_refine_ls_R_factor_all 0.0664
_refine_ls_R_factor_gt 0.0535
_refine_ls_shift/su_max 0.000
_refine_ls_shift/su_mean 0.000
_refine_ls_structure_factor_coef Fsqd
_refine_ls_weighting_details 'w=1/[\s^2^(Fo^2^)+(0.0268P)^2^+0.6466P] where P=(Fo^2^+2Fc^2^)/3'
_refine_ls_weighting_scheme calc
_refine_ls_wR_factor_gt 0.1144
_refine_ls_wR_factor_ref 0.1220
_reflns_number_gt 3023
_reflns_number_total 3527
_reflns_threshold_expression 'I > 2\s(I)'
_cod_data_source_file zl4009sup1.cif
_cod_data_source_block I
_cod_original_cell_volume 952.9(3)
_cod_database_code 1543657
_cod_database_fobs_code 1543657
_shelx_space_group_comment
;
The symmetry employed for this shelxl refinement is uniquely defined
by the following loop, which should always be used as a source of
symmetry information in preference to the above space-group names.
They are only intended as comments.
;
_shelx_estimated_absorpt_t_min 0.5264
_shelx_estimated_absorpt_t_max 0.7457
_shelxl_version_number 2.013

loop_
_space_group_symop_operation_xyz
'x, y, z'
'-x, y+1/2, -z'

loop_
_atom_site_type_symbol
_atom_site_label
_atom_site_fract_x
_atom_site_fract_y
_atom_site_fract_z
_atom_site_U_iso_or_equiv
_atom_site_adp_type
_atom_site_calc_flag
_atom_site_occupancy
O O1 0.5345(6) 0.5911(3) 0.6547(3) 0.0596(10) Uani d 1
O O2 -0.0798(5) 0.7685(3) -0.2863(3) 0.0510(9) Uani d 1
O O3 0.3276(5) 0.9316(2) 0.1760(3) 0.0355(7) Uani d 1
O O4 -0.1195(5) 0.6185(3) -0.0443(3) 0.0380(7) Uani d 1
C C1 0.5080(7) 0.8207(3) 0.4627(3) 0.0362(10) Uani d 1
H H1A 0.6215 0.8519 0.5215 0.043 Uiso calc 1
H H1B 0.4134 0.8794 0.4319 0.043 Uiso calc 1
C C2 0.4047(8) 0.7364(4) 0.5217(4) 0.0440(11) Uani d 1
H H2A 0.3654 0.7701 0.5866 0.053 Uiso calc 1
H H2B 0.2834 0.7096 0.4655 0.053 Uiso calc 1
C C3 0.5459(8) 0.6426(4) 0.5667(4) 0.0442(11) Uani d 1
C C4 0.6824(7) 0.6123(4) 0.4983(4) 0.0424(11) Uani d 1
H H4B 0.7656 0.5520 0.5227 0.051 Uiso calc 1
C C5 0.6970(6) 0.6660(3) 0.4012(4) 0.0335(10) Uani d 1
C C6 0.8029(6) 0.6207(4) 0.3160(4) 0.0373(10) Uani d 1
H H6A 0.8896 0.6785 0.2987 0.045 Uiso calc 1
C C7 0.6362(6) 0.5958(4) 0.2015(4) 0.0365(10) Uani d 1
H H7A 0.7004 0.5740 0.1412 0.044 Uiso calc 1
H H7B 0.5571 0.5342 0.2158 0.044 Uiso calc 1
C C8 0.4922(6) 0.6912(3) 0.1540(3) 0.0265(9) Uani d 1
H H8A 0.5650 0.7475 0.1227 0.032 Uiso calc 1
C C9 0.4091(6) 0.7421(3) 0.2508(3) 0.0254(8) Uani d 1
H H9A 0.3372 0.6822 0.2773 0.030 Uiso calc 1
C C10 0.5843(6) 0.7738(3) 0.3623(3) 0.0287(9) Uani d 1
C C11 0.2469(6) 0.8306(3) 0.2052(3) 0.0273(9) Uani d 1
H H11A 0.1829 0.8460 0.2683 0.033 Uiso calc 1
C C12 0.0800(6) 0.7922(3) 0.0973(3) 0.0276(9) Uani d 1
H H12A -0.0024 0.7376 0.1221 0.033 Uiso calc 1
H H12B -0.0064 0.8538 0.0653 0.033 Uiso calc 1
C C13 0.1637(5) 0.7435(3) 0.0004(3) 0.0232(8) Uani d 1
C C14 0.3119(6) 0.6509(3) 0.0548(3) 0.0270(9) Uani d 1
H H14A 0.2367 0.6000 0.0914 0.032 Uiso calc 1
C C15 0.3503(6) 0.5910(3) -0.0505(4) 0.0356(10) Uani d 1
H H15A 0.3845 0.5149 -0.0318 0.043 Uiso calc 1
H H15B 0.4589 0.6253 -0.0757 0.043 Uiso calc 1
C C16 0.1477(6) 0.6011(4) -0.1461(3) 0.0329(9) Uani d 1
H H16A 0.1697 0.6308 -0.2179 0.039 Uiso calc 1
H H16B 0.0847 0.5298 -0.1635 0.039 Uiso calc 1
C C17 0.0112(6) 0.6779(3) -0.0986(3) 0.0287(9) Uani d 1
C C18 0.7350(7) 0.8583(3) 0.3368(4) 0.0396(11) Uani d 1
H H18A 0.7588 0.8424 0.2619 0.059 Uiso calc 1
H H18B 0.8603 0.8543 0.3975 0.059 Uiso calc 1
H H18C 0.6793 0.9305 0.3351 0.059 Uiso calc 1
C C19 0.2619(6) 0.8320(3) -0.0585(4) 0.0304(9) Uani d 1
H H19A 0.2880 0.8027 -0.1285 0.046 Uiso calc 1
H H19B 0.3868 0.8551 -0.0050 0.046 Uiso calc 1
H H19C 0.1722 0.8935 -0.0789 0.046 Uiso calc 1
C C20 -0.1183(6) 0.7539(4) -0.1932(4) 0.0343(10) Uani d 1
C C21 -0.2902(8) 0.8123(5) -0.1650(5) 0.0603(15) Uani d 1
H H21A -0.2766 0.8074 -0.0819 0.090 Uiso calc 1
H H21B -0.4155 0.7793 -0.2076 0.090 Uiso calc 1
H H21C -0.2892 0.8878 -0.1872 0.090 Uiso calc 1
C C22 0.9346(9) 0.5198(4) 0.3577(5) 0.0591(15) Uani d 1
H H22A 1.0038 0.5005 0.2999 0.089 Uiso calc 1
H H22B 0.8508 0.4598 0.3681 0.089 Uiso calc 1
H H22C 1.0319 0.5356 0.4312 0.089 Uiso calc 1
H H3A 0.382(6) 0.960(4) 0.239(2) 0.037(13) Uiso d 1
H H4A -0.168(9) 0.570(4) -0.091(4) 0.07(2) Uiso d 1

loop_
_atom_site_aniso_label
_atom_site_aniso_U_11
_atom_site_aniso_U_22
_atom_site_aniso_U_33
_atom_site_aniso_U_12
_atom_site_aniso_U_13
_atom_site_aniso_U_23
O1 0.094(3) 0.0388(19) 0.0452(19) -0.0059(19) 0.0167(19) 0.0157(16)
O2 0.055(2) 0.058(2) 0.0376(18) -0.0016(17) 0.0081(16) 0.0057(16)
O3 0.0448(19) 0.0208(14) 0.0333(16) -0.0006(13) -0.0022(14) -0.0014(13)
O4 0.0393(17) 0.0384(17) 0.0399(16) -0.0183(14) 0.0167(14) -0.0094(14)
C1 0.050(3) 0.029(2) 0.0246(19) 0.0046(19) 0.0016(19) 0.0002(17)
C2 0.057(3) 0.043(3) 0.033(2) 0.004(2) 0.013(2) 0.004(2)
C3 0.058(3) 0.033(2) 0.036(2) -0.007(2) 0.005(2) 0.0028(19)
C4 0.052(3) 0.026(2) 0.042(2) 0.004(2) 0.000(2) 0.006(2)
C5 0.034(2) 0.026(2) 0.033(2) 0.0022(18) -0.0046(18) 0.0011(17)
C6 0.031(2) 0.030(2) 0.047(2) 0.0080(19) 0.0045(19) 0.002(2)
C7 0.036(2) 0.032(2) 0.040(2) 0.0093(19) 0.0081(19) -0.0035(19)
C8 0.024(2) 0.0233(19) 0.033(2) 0.0021(16) 0.0085(17) 0.0018(16)
C9 0.031(2) 0.0202(17) 0.0263(18) 0.0003(16) 0.0092(16) 0.0010(15)
C10 0.031(2) 0.0224(19) 0.030(2) 0.0036(17) 0.0037(17) 0.0022(16)
C11 0.030(2) 0.026(2) 0.0268(19) 0.0010(17) 0.0092(17) -0.0018(16)
C12 0.023(2) 0.028(2) 0.033(2) 0.0023(16) 0.0096(17) -0.0026(17)
C13 0.0174(18) 0.0231(18) 0.0312(19) -0.0022(16) 0.0100(16) -0.0007(16)
C14 0.024(2) 0.027(2) 0.031(2) 0.0008(16) 0.0102(16) -0.0014(16)
C15 0.035(2) 0.031(2) 0.041(2) 0.0058(18) 0.0120(19) -0.0074(18)
C16 0.036(2) 0.031(2) 0.033(2) -0.0024(18) 0.0121(17) -0.0082(18)
C17 0.025(2) 0.031(2) 0.031(2) -0.0048(17) 0.0090(17) -0.0065(17)
C18 0.038(3) 0.027(2) 0.048(3) -0.0022(18) 0.001(2) 0.0003(19)
C19 0.032(2) 0.028(2) 0.033(2) -0.0034(17) 0.0119(18) 0.0027(17)
C20 0.027(2) 0.037(2) 0.035(2) -0.0028(18) 0.0005(18) -0.0068(18)
C21 0.046(3) 0.074(4) 0.057(3) 0.017(3) 0.008(3) 0.000(3)
C22 0.053(3) 0.047(3) 0.065(3) 0.025(3) -0.003(3) -0.001(2)

loop_
_atom_type_symbol
_atom_type_description
_atom_type_scat_dispersion_real
_atom_type_scat_dispersion_imag
_atom_type_scat_source
C C 0.0033 0.0016 'International Tables Vol C Tables 4.2.6.8 and 6.1.1.4'
H H 0.0000 0.0000 'International Tables Vol C Tables 4.2.6.8 and 6.1.1.4'
O O 0.0106 0.0060 'International Tables Vol C Tables 4.2.6.8 and 6.1.1.4'

loop_
_geom_angle_atom_site_label_1
_geom_angle_atom_site_label_2
_geom_angle_atom_site_label_3
_geom_angle
C11 O3 H3A 105(3)
C17 O4 H4A 105(4)
C2 C1 C10 113.6(3)
C2 C1 H1A 108.9
C10 C1 H1A 108.9
C2 C1 H1B 108.9
C10 C1 H1B 108.9
H1A C1 H1B 107.7
C3 C2 C1 109.9(4)
C3 C2 H2A 109.7
C1 C2 H2A 109.7
C3 C2 H2B 109.7
C1 C2 H2B 109.7
H2A C2 H2B 108.2
O1 C3 C4 122.6(4)
O1 C3 C2 120.3(5)
C4 C3 C2 117.0(4)
C5 C4 C3 124.1(4)
C5 C4 H4B 118.0
C3 C4 H4B 118.0
C4 C5 C6 123.6(4)
C4 C5 C10 121.7(4)
C6 C5 C10 114.4(4)
C5 C6 C22 115.8(4)
C5 C6 C7 106.2(3)
C22 C6 C7 110.8(4)
C5 C6 H6A 107.9
C22 C6 H6A 107.9
C7 C6 H6A 107.9
C8 C7 C6 114.9(3)
C8 C7 H7A 108.5
C6 C7 H7A 108.5
C8 C7 H7B 108.5
C6 C7 H7B 108.5
H7A C7 H7B 107.5
C7 C8 C14 110.0(3)
C7 C8 C9 111.6(3)
C14 C8 C9 108.1(3)
C7 C8 H8A 109.1
C14 C8 H8A 109.1
C9 C8 H8A 109.1
C8 C9 C11 113.7(3)
C8 C9 C10 111.5(3)
C11 C9 C10 115.9(3)
C8 C9 H9A 104.8
C11 C9 H9A 104.8
C10 C9 H9A 104.8
C1 C10 C5 109.9(3)
C1 C10 C18 106.7(3)
C5 C10 C18 108.7(3)
C1 C10 C9 113.3(3)
C5 C10 C9 104.4(3)
C18 C10 C9 113.7(3)
O3 C11 C12 108.3(3)
O3 C11 C9 113.5(3)
C12 C11 C9 112.4(3)
O3 C11 H11A 107.5
C12 C11 H11A 107.5
C9 C11 H11A 107.5
C13 C12 C11 112.9(3)
C13 C12 H12A 109.0
C11 C12 H12A 109.0
C13 C12 H12B 109.0
C11 C12 H12B 109.0
H12A C12 H12B 107.8
C12 C13 C19 111.3(3)
C12 C13 C14 108.3(3)
C19 C13 C14 112.6(3)
C12 C13 C17 116.5(3)
C19 C13 C17 108.1(3)
C14 C13 C17 99.7(3)
C15 C14 C8 119.5(3)
C15 C14 C13 104.7(3)
C8 C14 C13 112.8(3)
C15 C14 H14A 106.3
C8 C14 H14A 106.3
C13 C14 H14A 106.3
C14 C15 C16 103.6(3)
C14 C15 H15A 111.0
C16 C15 H15A 111.0
C14 C15 H15B 111.0
C16 C15 H15B 111.0
H15A C15 H15B 109.0
C17 C16 C15 107.6(3)
C17 C16 H16A 110.2
C15 C16 H16A 110.2
C17 C16 H16B 110.2
C15 C16 H16B 110.2
H16A C16 H16B 108.5
O4 C17 C16 111.8(3)
O4 C17 C20 108.7(3)
C16 C17 C20 113.3(3)
O4 C17 C13 107.5(3)
C16 C17 C13 103.5(3)
C20 C17 C13 111.8(3)
C10 C18 H18A 109.5
C10 C18 H18B 109.5
H18A C18 H18B 109.5
C10 C18 H18C 109.5
H18A C18 H18C 109.5
H18B C18 H18C 109.5
C13 C19 H19A 109.5
C13 C19 H19B 109.5
H19A C19 H19B 109.5
C13 C19 H19C 109.5
H19A C19 H19C 109.5
H19B C19 H19C 109.5
O2 C20 C21 120.8(4)
O2 C20 C17 121.5(4)
C21 C20 C17 117.7(4)
C20 C21 H21A 109.5
C20 C21 H21B 109.5
H21A C21 H21B 109.5
C20 C21 H21C 109.5
H21A C21 H21C 109.5
H21B C21 H21C 109.5
C6 C22 H22A 109.5
C6 C22 H22B 109.5
H22A C22 H22B 109.5
C6 C22 H22C 109.5
H22A C22 H22C 109.5
H22B C22 H22C 109.5

loop_
_geom_bond_atom_site_label_1
_geom_bond_atom_site_label_2
_geom_bond_distance
O1 C3 1.235(5)
O2 C20 1.210(5)
O3 C11 1.433(5)
O3 H3A 0.813(14)
O4 C17 1.434(5)
O4 H4A 0.818(14)
C1 C2 1.523(6)
C1 C10 1.530(6)
C1 H1A 0.9700
C1 H1B 0.9700
C2 C3 1.502(7)
C2 H2A 0.9700
C2 H2B 0.9700
C3 C4 1.441(7)
C4 C5 1.346(6)
C4 H4B 0.9300
C5 C6 1.497(6)
C5 C10 1.534(5)
C6 C22 1.530(6)
C6 C7 1.546(6)
C6 H6A 0.9800
C7 C8 1.533(5)
C7 H7A 0.9700
C7 H7B 0.9700
C8 C14 1.536(5)
C8 C9 1.539(5)
C8 H8A 0.9800
C9 C11 1.542(5)
C9 C10 1.571(5)
C9 H9A 0.9800
C10 C18 1.548(6)
C11 C12 1.537(5)
C11 H11A 0.9800
C12 C13 1.532(5)
C12 H12A 0.9700
C12 H12B 0.9700
C13 C19 1.537(5)
C13 C14 1.540(5)
C13 C17 1.562(5)
C14 C15 1.526(5)
C14 H14A 0.9800
C15 C16 1.540(6)
C15 H15A 0.9700
C15 H15B 0.9700
C16 C17 1.535(5)
C16 H16A 0.9700
C16 H16B 0.9700
C17 C20 1.537(6)
C18 H18A 0.9600
C18 H18B 0.9600
C18 H18C 0.9600
C19 H19A 0.9600
C19 H19B 0.9600
C19 H19C 0.9600
C20 C21 1.493(7)
C21 H21A 0.9600
C21 H21B 0.9600
C21 H21C 0.9600
C22 H22A 0.9600
C22 H22B 0.9600
C22 H22C 0.9600

loop_
_geom_hbond_atom_site_label_D
_geom_hbond_atom_site_label_H
_geom_hbond_atom_site_label_A
_geom_hbond_site_symmetry_A
_geom_hbond_distance_DH
_geom_hbond_distance_HA
_geom_hbond_distance_DA
_geom_hbond_angle_DHA
_geom_hbond_publ_flag
O3 H3A O1 2_656 0.81(3) 2.02(4) 2.767(5) 153(4) yes
O4 H4A O3 2_545 0.82(5) 2.12(5) 2.910(5) 165(6) yes
C12 H12A O4 1_555 0.97 2.40 2.816(5) 105 no
C14 H14A O4 1_555 0.98 2.54 2.903(6) 101 no
C16 H16A O2 1_555 0.97 2.38 2.822(6) 107 no
C18 H18C O1 2_656 0.96 2.47 3.411(6) 165 yes
C19 H19B O3 1_555 0.96 2.46 2.942(6) 111 no

loop_
_geom_torsion_atom_site_label_1
_geom_torsion_atom_site_label_2
_geom_torsion_atom_site_label_3
_geom_torsion_atom_site_label_4
_geom_torsion
C10 C1 C2 C3 56.7(5)
C1 C2 C3 O1 149.7(4)
C1 C2 C3 C4 -34.3(5)
O1 C3 C4 C5 179.2(5)
C2 C3 C4 C5 3.4(7)
C3 C4 C5 C6 -165.8(4)
C3 C4 C5 C10 7.1(7)
C4 C5 C6 C22 -12.7(6)
C10 C5 C6 C22 173.9(4)
C4 C5 C6 C7 110.8(5)
C10 C5 C6 C7 -62.6(4)
C5 C6 C7 C8 52.0(5)
C22 C6 C7 C8 178.5(4)
C6 C7 C8 C14 -169.5(3)
C6 C7 C8 C9 -49.6(5)
C7 C8 C9 C11 -174.1(3)
C14 C8 C9 C11 -53.1(4)
C7 C8 C9 C10 52.6(4)
C14 C8 C9 C10 173.7(3)
C2 C1 C10 C5 -46.4(5)
C2 C1 C10 C18 -164.1(4)
C2 C1 C10 C9 70.0(4)
C4 C5 C10 C1 14.6(5)
C6 C5 C10 C1 -171.9(4)
C4 C5 C10 C18 131.0(4)
C6 C5 C10 C18 -55.4(4)
C4 C5 C10 C9 -107.2(4)
C6 C5 C10 C9 66.3(4)
C8 C9 C10 C1 -177.8(3)
C11 C9 C10 C1 50.0(4)
C8 C9 C10 C5 -58.2(4)
C11 C9 C10 C5 169.6(3)
C8 C9 C10 C18 60.1(4)
C11 C9 C10 C18 -72.1(4)
C8 C9 C11 O3 -73.6(4)
C10 C9 C11 O3 57.5(4)
C8 C9 C11 C12 49.7(4)
C10 C9 C11 C12 -179.2(3)
O3 C11 C12 C13 75.8(4)
C9 C11 C12 C13 -50.4(4)
C11 C12 C13 C19 -69.4(4)
C11 C12 C13 C14 54.9(4)
C11 C12 C13 C17 166.1(3)
C7 C8 C14 C15 -54.7(5)
C9 C8 C14 C15 -176.8(3)
C7 C8 C14 C13 -178.3(3)
C9 C8 C14 C13 59.6(4)
C12 C13 C14 C15 167.6(3)
C19 C13 C14 C15 -68.9(4)
C17 C13 C14 C15 45.5(4)
C12 C13 C14 C8 -60.9(4)
C19 C13 C14 C8 62.6(4)
C17 C13 C14 C8 176.9(3)
C8 C14 C15 C16 -160.5(3)
C13 C14 C15 C16 -33.1(4)
C14 C15 C16 C17 7.1(4)
C15 C16 C17 O4 -94.6(4)
C15 C16 C17 C20 142.1(3)
C15 C16 C17 C13 20.8(4)
C12 C13 C17 O4 -37.5(4)
C19 C13 C17 O4 -163.6(3)
C14 C13 C17 O4 78.6(3)
C12 C13 C17 C16 -156.0(3)
C19 C13 C17 C16 77.9(4)
C14 C13 C17 C16 -39.8(4)
C12 C13 C17 C20 81.7(4)
C19 C13 C17 C20 -44.4(4)
C14 C13 C17 C20 -162.1(3)
O4 C17 C20 O2 -141.2(4)
C16 C17 C20 O2 -16.2(6)
C13 C17 C20 O2 100.3(4)
O4 C17 C20 C21 40.7(5)
C16 C17 C20 C21 165.7(4)
C13 C17 C20 C21 -77.8(5)
